data_4121175
loop_
_publ_author_name
'Michael Benz'
'Bernhard Spingler'
'Roger Alberto'
'Henrik Braband'

_publ_section_title
;
 Toward Organometallic 99mTc Imaging Agents: Synthesis of Water-Stable
 99Tc-NHC Complexes
;
_journal_name_full 'Journal of the American Chemical Society'
_journal_page_first 17566
_journal_page_last 17572
_journal_paper_doi 10.1021/ja409499u
_journal_volume 135
_journal_year 2013
_chemical_formula_moiety C7H15LiNO6Tc
_chemical_formula_sum 'C7 H15 Li N O6 Tc'
_chemical_formula_weight 314.14
_chemical_name_common Li[TcO(glyc)2]DMF
_chemical_name_systematic
; 
 ? 
;
_space_group_IT_number 14
_symmetry_cell_setting monoclinic
_symmetry_space_group_name_Hall '-P 2ybc'
_symmetry_space_group_name_H-M 'P 1 21/c 1'
_atom_sites_solution_hydrogens geom
_atom_sites_solution_primary direct
_atom_sites_solution_secondary difmap
_audit_creation_method SHELXL-97
_cell_angle_alpha 90.00
_cell_angle_beta 101.810(8)
_cell_angle_gamma 90.00
_cell_formula_units_Z 4
_cell_length_a 7.2092(7)
_cell_length_b 9.1767(6)
_cell_length_c 17.0327(16)
_cell_measurement_reflns_used 13656
_cell_measurement_temperature 183(2)
_cell_measurement_theta_max 29.645
_cell_measurement_theta_min 2.445
_cell_volume 1102.97(17)
_computing_cell_refinement 'IPDS (Stoe, 1999)'
_computing_data_collection 'IPDS (Stoe, 1999)'
_computing_data_reduction 'X-Red (Stoe, 1999)'
_computing_molecular_graphics 'ORTEP-3 (Farrugia, 1997)'
_computing_publication_material 'SHELXL-97 (Sheldrick, 2008)'
_computing_structure_refinement 'SHELXL-97 (Sheldrick, 2008)'
_computing_structure_solution 'SIR-97 (Altomare, 1999)'
_diffrn_ambient_temperature 183(2)
_diffrn_measured_fraction_theta_full 0.995
_diffrn_measured_fraction_theta_max 0.995
_diffrn_measurement_device_type 'Stoe IPDS'
_diffrn_measurement_method '/f oscillation scan'
_diffrn_radiation_monochromator graphite
_diffrn_radiation_source 'fine-focus sealed tube'
_diffrn_radiation_type MoK\a
_diffrn_radiation_wavelength 0.71069
_diffrn_reflns_av_R_equivalents 0.0000
_diffrn_reflns_av_sigmaI/netI 0.0148
_diffrn_reflns_limit_h_max 9
_diffrn_reflns_limit_h_min -9
_diffrn_reflns_limit_k_max 12
_diffrn_reflns_limit_k_min 0
_diffrn_reflns_limit_l_max 22
_diffrn_reflns_limit_l_min 0
_diffrn_reflns_number 2729
_diffrn_reflns_theta_full 28.28
_diffrn_reflns_theta_max 28.28
_diffrn_reflns_theta_min 2.44
_diffrn_standards_interval_count 'every image'
_diffrn_standards_interval_time 13
_diffrn_standards_number 50-200
_exptl_absorpt_coefficient_mu 1.315
_exptl_absorpt_correction_T_max 0.8200
_exptl_absorpt_correction_T_min 0.6869
_exptl_absorpt_correction_type numerical
_exptl_absorpt_process_details '(Coppens et al., 1965)'
_exptl_crystal_colour red
_exptl_crystal_density_diffrn 1.892
_exptl_crystal_description block
_exptl_crystal_F_000 632
_exptl_crystal_size_max 0.38
_exptl_crystal_size_mid 0.19
_exptl_crystal_size_min 0.18
_refine_diff_density_max 0.523
_refine_diff_density_min -1.369
_refine_diff_density_rms 0.180
_refine_ls_extinction_method none
_refine_ls_goodness_of_fit_ref 1.041
_refine_ls_hydrogen_treatment constr
_refine_ls_matrix_type full
_refine_ls_number_parameters 147
_refine_ls_number_reflns 2729
_refine_ls_number_restraints 0
_refine_ls_restrained_S_all 1.041
_refine_ls_R_factor_all 0.0380
_refine_ls_R_factor_gt 0.0316
_refine_ls_shift/su_max 0.001
_refine_ls_shift/su_mean 0.000
_refine_ls_structure_factor_coef Fsqd
_refine_ls_weighting_details 'calc w=1/[\s^2^(Fo^2^)+(0.0662P)^2^+0.0000P] where P=(Fo^2^+2Fc^2^)/3'
_refine_ls_weighting_scheme calc
_refine_ls_wR_factor_gt 0.0861
_refine_ls_wR_factor_ref 0.0884
_reflns_number_gt 2301
_reflns_number_total 2729
_reflns_threshold_expression >2sigma(I)
_cod_data_source_file ja409499u_si_002_1.cif
_cod_data_source_block Li[TcO(glyc)2]DMF
_cod_database_code 4121175

loop_
_symmetry_equiv_pos_as_xyz
'x, y, z'
'-x, y+1/2, -z+1/2'
'-x, -y, -z'
'x, -y-1/2, z-1/2'

loop_
_atom_site_label
_atom_site_type_symbol
_atom_site_fract_x
_atom_site_fract_y
_atom_site_fract_z
_atom_site_U_iso_or_equiv
_atom_site_adp_type
_atom_site_occupancy
_atom_site_symmetry_multiplicity
_atom_site_calc_flag
_atom_site_refinement_flags
Tc1 Tc 0.59753(3) 0.01037(2) 0.153223(12) 0.01721(10) Uani 1 1 d .
C1 C 0.2130(4) 0.0789(3) 0.10801(17) 0.0247(5) Uani 1 1 d .
H1A H 0.2054 0.0891 0.0496 0.030 Uiso 1 1 calc R
H1B H 0.1028 0.1294 0.1220 0.030 Uiso 1 1 calc R
C2 C 0.2109(4) -0.0812(3) 0.13046(17) 0.0241(5) Uani 1 1 d .
H2A H 0.1637 -0.0924 0.1808 0.029 Uiso 1 1 calc R
H2B H 0.1255 -0.1359 0.0876 0.029 Uiso 1 1 calc R
C3 C 0.8526(4) -0.0815(3) 0.29580(17) 0.0241(5) Uani 1 1 d .
H3A H 0.9744 -0.1351 0.3059 0.029 Uiso 1 1 calc R
H3B H 0.7932 -0.0948 0.3428 0.029 Uiso 1 1 calc R
C4 C 0.8882(4) 0.0795(3) 0.28412(18) 0.0250(5) Uani 1 1 d .
H4B H 0.9216 0.1289 0.3368 0.030 Uiso 1 1 calc R
H4A H 0.9947 0.0919 0.2561 0.030 Uiso 1 1 calc R
C11 C 0.3615(4) -0.0459(3) 0.37070(16) 0.0211(5) Uani 1 1 d .
H11A H 0.3607 -0.1472 0.3593 0.025 Uiso 1 1 calc R
C12 C 0.2888(4) 0.1492(3) 0.45573(19) 0.0277(6) Uani 1 1 d .
H12A H 0.1584 0.1849 0.4395 0.033 Uiso 1 1 calc R
H12B H 0.3718 0.2053 0.4281 0.033 Uiso 1 1 calc R
H12C H 0.3314 0.1607 0.5138 0.033 Uiso 1 1 calc R
C13 C 0.2223(4) -0.1108(3) 0.48330(19) 0.0305(6) Uani 1 1 d .
H13A H 0.2539 -0.2091 0.4679 0.037 Uiso 1 1 calc R
H13B H 0.0843 -0.1007 0.4750 0.037 Uiso 1 1 calc R
H13C H 0.2788 -0.0943 0.5400 0.037 Uiso 1 1 calc R
N11 N 0.2959(4) -0.0046(2) 0.43459(16) 0.0217(5) Uani 1 1 d .
O1 O 0.6899(3) 0.0312(2) 0.07227(13) 0.0296(4) Uani 1 1 d .
O2 O 0.3858(3) 0.14207(19) 0.15132(11) 0.0203(4) Uani 1 1 d .
O3 O 0.3991(3) -0.13721(19) 0.14088(11) 0.0208(4) Uani 1 1 d .
O4 O 0.7309(3) -0.13728(19) 0.22569(12) 0.0215(4) Uani 1 1 d .
O5 O 0.7188(3) 0.14168(19) 0.23736(11) 0.0204(4) Uani 1 1 d .
O11 O 0.4234(3) 0.0364(2) 0.32499(14) 0.0282(4) Uani 1 1 d .
Li1 Li 0.4762(7) 0.2162(4) 0.2738(3) 0.0194(8) Uani 1 1 d .

loop_
_atom_site_aniso_label
_atom_site_aniso_U_11
_atom_site_aniso_U_22
_atom_site_aniso_U_33
_atom_site_aniso_U_23
_atom_site_aniso_U_13
_atom_site_aniso_U_12
Tc1 0.02185(14) 0.01303(13) 0.01792(14) -0.00056(7) 0.00681(9) -0.00098(7)
C1 0.0260(13) 0.0198(13) 0.0262(13) 0.0015(10) 0.0003(11) 0.0008(10)
C2 0.0216(13) 0.0182(12) 0.0318(14) -0.0004(10) 0.0039(11) -0.0022(9)
C3 0.0225(13) 0.0195(12) 0.0283(14) 0.0012(10) 0.0006(11) -0.0007(9)
C4 0.0195(12) 0.0212(13) 0.0329(15) -0.0014(10) 0.0016(11) -0.0006(9)
C11 0.0213(12) 0.0179(11) 0.0240(13) -0.0005(10) 0.0041(10) 0.0007(9)
C12 0.0313(14) 0.0201(12) 0.0323(15) -0.0034(11) 0.0080(12) 0.0042(11)
C13 0.0326(15) 0.0281(14) 0.0349(16) 0.0033(12) 0.0167(13) -0.0009(11)
N11 0.0231(11) 0.0174(11) 0.0254(12) 0.0000(7) 0.0067(9) 0.0001(7)
O1 0.0358(11) 0.0306(10) 0.0258(10) 0.0004(8) 0.0141(9) -0.0026(9)
O2 0.0237(9) 0.0143(8) 0.0228(9) 0.0004(7) 0.0042(7) 0.0013(7)
O3 0.0217(9) 0.0153(8) 0.0249(10) 0.0001(7) 0.0040(7) -0.0016(7)
O4 0.0231(9) 0.0154(8) 0.0253(9) 0.0002(7) 0.0032(7) 0.0005(7)
O5 0.0226(9) 0.0151(8) 0.0231(9) -0.0014(7) 0.0033(7) -0.0005(7)
O11 0.0356(11) 0.0227(9) 0.0285(10) 0.0028(9) 0.0115(9) -0.0019(8)
Li1 0.025(2) 0.0149(19) 0.020(2) -0.0008(15) 0.0082(17) 0.0010(16)

loop_
_atom_type_symbol
_atom_type_description
_atom_type_scat_dispersion_real
_atom_type_scat_dispersion_imag
_atom_type_scat_source
C C 0.0033 0.0016 'International Tables Vol C Tables 4.2.6.8 and 6.1.1.4'
Li Li -0.0003 0.0001 'International Tables Vol C Tables 4.2.6.8 and 6.1.1.4'
N N 0.0061 0.0033 'International Tables Vol C Tables 4.2.6.8 and 6.1.1.4'
O O 0.0106 0.0060 'International Tables Vol C Tables 4.2.6.8 and 6.1.1.4'
Tc Tc -1.4390 0.7593 'International Tables Vol C Tables 4.2.6.8 and 6.1.1.4'
H H 0.0000 0.0000 'International Tables Vol C Tables 4.2.6.8 and 6.1.1.4'

loop_
_geom_angle_atom_site_label_1
_geom_angle_atom_site_label_2
_geom_angle_atom_site_label_3
_geom_angle
_geom_angle_site_symmetry_1
_geom_angle_site_symmetry_3
O1 Tc1 O5 110.23(10) . .
O1 Tc1 O2 111.21(10) . .
O5 Tc1 O2 81.91(8) . .
O1 Tc1 O4 112.11(10) . .
O5 Tc1 O4 82.80(9) . .
O2 Tc1 O4 136.67(8) . .
O1 Tc1 O3 113.60(10) . .
O5 Tc1 O3 136.17(8) . .
O2 Tc1 O3 82.75(10) . .
O4 Tc1 O3 80.86(9) . .
O1 Tc1 Li1 135.03(11) . .
O5 Tc1 Li1 42.65(11) . .
O2 Tc1 Li1 44.96(10) . .
O4 Tc1 Li1 100.17(10) . .
O3 Tc1 Li1 101.42(10) . .
O1 Tc1 Li1 124.81(11) . 2_645
O5 Tc1 Li1 109.70(11) . 2_645
O2 Tc1 Li1 110.74(11) . 2_645
O4 Tc1 Li1 40.04(10) . 2_645
O3 Tc1 Li1 41.17(10) . 2_645
Li1 Tc1 Li1 100.09(4) . 2_645
O2 C1 C2 108.3(2) . .
O3 C2 C1 108.7(2) . .
O4 C3 C4 109.3(2) . .
O5 C4 C3 108.2(2) . .
O11 C11 N11 125.4(3) . .
C11 N11 C13 120.7(2) . .
C11 N11 C12 121.0(2) . .
C13 N11 C12 118.3(2) . .
C1 O2 Tc1 110.74(16) . .
C1 O2 Li1 133.0(2) . .
Tc1 O2 Li1 95.67(14) . .
C2 O3 Tc1 114.90(16) . .
C2 O3 Li1 126.3(2) . 2_645
Tc1 O3 Li1 100.03(15) . 2_645
C3 O4 Tc1 114.86(15) . .
C3 O4 Li1 124.6(2) . 2_645
Tc1 O4 Li1 101.38(15) . 2_645
C4 O5 Tc1 111.56(16) . .
C4 O5 Li1 129.5(2) . .
Tc1 O5 Li1 98.34(15) . .
C11 O11 Li1 159.3(3) . .
O11 Li1 O4 110.6(2) . 2_655
O11 Li1 O3 109.7(2) . 2_655
O4 Li1 O3 77.04(16) 2_655 2_655
O11 Li1 O5 96.2(2) . .
O4 Li1 O5 152.7(2) 2_655 .
O3 Li1 O5 98.8(2) 2_655 .
O11 Li1 O2 96.8(2) . .
O4 Li1 O2 97.9(2) 2_655 .
O3 Li1 O2 153.2(2) 2_655 .
O5 Li1 O2 73.50(16) . .
O11 Li1 Tc1 83.44(15) . .
O4 Li1 Tc1 137.2(2) 2_655 .
O3 Li1 Tc1 137.8(2) 2_655 .
O5 Li1 Tc1 39.01(9) . .
O2 Li1 Tc1 39.37(9) . .
O11 Li1 Tc1 120.0(2) . 2_655
O4 Li1 Tc1 38.57(9) 2_655 2_655
O3 Li1 Tc1 38.79(9) 2_655 2_655
O5 Li1 Tc1 129.42(19) . 2_655
O2 Li1 Tc1 128.69(18) . 2_655
Tc1 Li1 Tc1 156.54(16) . 2_655

loop_
_geom_bond_atom_site_label_1
_geom_bond_atom_site_label_2
_geom_bond_distance
_geom_bond_site_symmetry_2
Tc1 O1 1.660(2) .
Tc1 O5 1.9383(19) .
Tc1 O2 1.942(2) .
Tc1 O4 1.949(2) .
Tc1 O3 1.950(2) .
Tc1 Li1 3.047(4) .
Tc1 Li1 3.064(4) 2_645
C1 O2 1.434(3) .
C1 C2 1.519(4) .
C2 O3 1.428(3) .
C3 O4 1.425(3) .
C3 C4 1.519(4) .
C4 O5 1.433(3) .
C11 O11 1.232(4) .
C11 N11 1.328(4) .
C12 N11 1.460(3) .
C13 N11 1.449(4) .
O2 Li1 2.163(5) .
O3 Li1 2.049(5) 2_645
O4 Li1 2.011(5) 2_645
O5 Li1 2.086(5) .
O11 Li1 1.940(5) .
Li1 O4 2.011(5) 2_655
Li1 O3 2.049(5) 2_655
Li1 Tc1 3.064(4) 2_655

loop_
_geom_torsion_atom_site_label_1
_geom_torsion_atom_site_label_2
_geom_torsion_atom_site_label_3
_geom_torsion_atom_site_label_4
_geom_torsion
_geom_torsion_site_symmetry_1
_geom_torsion_site_symmetry_4
O2 C1 C2 O3 -36.5(3) . .
O4 C3 C4 O5 34.9(3) . .
O11 C11 N11 C13 178.6(3) . .
O11 C11 N11 C12 1.1(5) . .
C2 C1 O2 Tc1 41.1(2) . .
C2 C1 O2 Li1 -78.7(3) . .
O1 Tc1 O2 C1 86.38(18) . .
O5 Tc1 O2 C1 -164.99(17) . .
O4 Tc1 O2 C1 -94.58(19) . .
O3 Tc1 O2 C1 -26.17(17) . .
Li1 Tc1 O2 C1 -140.4(2) . .
Li1 Tc1 O2 C1 -56.91(19) 2_645 .
O1 Tc1 O2 Li1 -133.26(15) . .
O5 Tc1 O2 Li1 -24.63(14) . .
O4 Tc1 O2 Li1 45.78(18) . .
O3 Tc1 O2 Li1 114.18(14) . .
Li1 Tc1 O2 Li1 83.45(14) 2_645 .
C1 C2 O3 Tc1 16.2(3) . .
C1 C2 O3 Li1 141.6(2) . 2_645
O1 Tc1 O3 C2 -105.29(19) . .
O5 Tc1 O3 C2 75.0(2) . .
O2 Tc1 O3 C2 4.74(18) . .
O4 Tc1 O3 C2 144.48(18) . .
Li1 Tc1 O3 C2 45.86(19) . .
Li1 Tc1 O3 C2 138.2(2) 2_645 .
O1 Tc1 O3 Li1 116.53(16) . 2_645
O5 Tc1 O3 Li1 -63.15(18) . 2_645
O2 Tc1 O3 Li1 -133.44(15) . 2_645
O4 Tc1 O3 Li1 6.30(15) . 2_645
Li1 Tc1 O3 Li1 -92.32(13) . 2_645
C4 C3 O4 Tc1 -15.8(3) . .
C4 C3 O4 Li1 -141.5(2) . 2_645
O1 Tc1 O4 C3 104.71(19) . .
O5 Tc1 O4 C3 -4.24(18) . .
O2 Tc1 O4 C3 -74.3(2) . .
O3 Tc1 O4 C3 -143.43(18) . .
Li1 Tc1 O4 C3 -43.36(19) . .
Li1 Tc1 O4 C3 -137.0(2) 2_645 .
O1 Tc1 O4 Li1 -118.31(17) . 2_645
O5 Tc1 O4 Li1 132.73(15) . 2_645
O2 Tc1 O4 Li1 62.65(19) . 2_645
O3 Tc1 O4 Li1 -6.45(15) . 2_645
Li1 Tc1 O4 Li1 93.62(13) . 2_645
C3 C4 O5 Tc1 -39.2(2) . .
C3 C4 O5 Li1 82.7(3) . .
O1 Tc1 O5 C4 -86.01(19) . .
O2 Tc1 O5 C4 164.29(18) . .
O4 Tc1 O5 C4 24.95(18) . .
O3 Tc1 O5 C4 93.68(19) . .
Li1 Tc1 O5 C4 138.5(2) . .
Li1 Tc1 O5 C4 55.1(2) 2_645 .
O1 Tc1 O5 Li1 135.47(15) . .
O2 Tc1 O5 Li1 25.77(14) . .
O4 Tc1 O5 Li1 -113.57(14) . .
O3 Tc1 O5 Li1 -44.84(18) . .
Li1 Tc1 O5 Li1 -83.44(14) 2_645 .
N11 C11 O11 Li1 -14.1(9) . .
C11 O11 Li1 O4 -29.7(8) . 2_655
C11 O11 Li1 O3 53.5(8) . 2_655
C11 O11 Li1 O5 155.2(7) . .
C11 O11 Li1 O2 -130.7(7) . .
C11 O11 Li1 Tc1 -167.9(7) . .
C11 O11 Li1 Tc1 12.0(9) . 2_655
C4 O5 Li1 O11 -55.5(3) . .
Tc1 O5 Li1 O11 71.50(18) . .
C4 O5 Li1 O4 134.4(5) . 2_655
Tc1 O5 Li1 O4 -98.6(5) . 2_655
C4 O5 Li1 O3 55.6(3) . 2_655
Tc1 O5 Li1 O3 -177.38(14) . 2_655
C4 O5 Li1 O2 -150.8(2) . .
Tc1 O5 Li1 O2 -23.76(12) . .
C4 O5 Li1 Tc1 -127.0(2) . .
C4 O5 Li1 Tc1 82.3(3) . 2_655
Tc1 O5 Li1 Tc1 -150.7(2) . 2_655
C1 O2 Li1 O11 54.4(3) . .
Tc1 O2 Li1 O11 -70.95(18) . .
C1 O2 Li1 O4 -57.6(3) . 2_655
Tc1 O2 Li1 O4 177.05(15) . 2_655
C1 O2 Li1 O3 -134.4(5) . 2_655
Tc1 O2 Li1 O3 100.2(5) . 2_655
C1 O2 Li1 O5 148.9(2) . .
Tc1 O2 Li1 O5 23.57(12) . .
C1 O2 Li1 Tc1 125.4(3) . .
C1 O2 Li1 Tc1 -83.4(3) . 2_655
Tc1 O2 Li1 Tc1 151.25(19) . 2_655
O1 Tc1 Li1 O11 -177.00(14) . .
O5 Tc1 Li1 O11 -108.4(2) . .
O2 Tc1 Li1 O11 109.1(2) . .
O4 Tc1 Li1 O11 -40.90(17) . .
O3 Tc1 Li1 O11 41.73(17) . .
Li1 Tc1 Li1 O11 -0.19(9) 2_645 .
O1 Tc1 Li1 O4 69.6(3) . 2_655
O5 Tc1 Li1 O4 138.2(3) . 2_655
O2 Tc1 Li1 O4 -4.3(2) . 2_655
O4 Tc1 Li1 O4 -154.3(3) . 2_655
O3 Tc1 Li1 O4 -71.7(3) . 2_655
Li1 Tc1 Li1 O4 -113.6(3) 2_645 2_655
O1 Tc1 Li1 O3 -64.8(3) . 2_655
O5 Tc1 Li1 O3 3.8(2) . 2_655
O2 Tc1 Li1 O3 -138.6(3) . 2_655
O4 Tc1 Li1 O3 71.3(3) . 2_655
O3 Tc1 Li1 O3 154.0(3) . 2_655
Li1 Tc1 Li1 O3 112.0(3) 2_645 2_655
O1 Tc1 Li1 O5 -68.6(2) . .
O2 Tc1 Li1 O5 -142.48(19) . .
O4 Tc1 Li1 O5 67.49(14) . .
O3 Tc1 Li1 O5 150.12(12) . .
Li1 Tc1 Li1 O5 108.20(16) 2_645 .
O1 Tc1 Li1 O2 73.9(2) . .
O5 Tc1 Li1 O2 142.48(19) . .
O4 Tc1 Li1 O2 -150.03(12) . .
O3 Tc1 Li1 O2 -67.40(14) . .
Li1 Tc1 Li1 O2 -109.32(15) 2_645 .
O1 Tc1 Li1 Tc1 3.3(5) . 2_655
O5 Tc1 Li1 Tc1 71.9(4) . 2_655
O2 Tc1 Li1 Tc1 -70.6(4) . 2_655
O4 Tc1 Li1 Tc1 139.4(4) . 2_655
O3 Tc1 Li1 Tc1 -138.0(4) . 2_655
Li1 Tc1 Li1 Tc1 -179.9(5) 2_645 2_655
